data_7041556
loop_
_publ_author_name
'Krishnan, V. Mahesh'
'Arman, Hadi D.'
'Tonzetich, Zachary J.'

_publ_section_title
;
 Synthesis and characterisation of ruthenium-nitrosyl complexes in
 oxygen-rich ligand environments.
;
_journal_issue 4
_journal_name_full 'Dalton transactions (Cambridge, England : 2003)'
_journal_page_first 1186
_journal_page_last 1193
_journal_paper_doi 10.1039/c6dt04717c
_journal_volume 46
_journal_year 2017
_chemical_absolute_configuration ad
_chemical_formula_moiety 'C20 H44 Co N3 O12 P3 Ru, 2(C F3 O3 S)'
_chemical_formula_sum 'C22 H44 Co F6 N3 O18 P3 Ru S2'
_chemical_formula_weight 1069.63
_space_group_crystal_system monoclinic
_space_group_IT_number 9
_space_group_name_Hall 'C -2yc'
_space_group_name_H-M_alt 'C 1 c 1'
_symmetry_space_group_name_Hall 'C -2yc'
_symmetry_space_group_name_H-M 'C 1 c 1'
_atom_sites_solution_hydrogens geom
_atom_sites_solution_primary direct
_audit_creation_date 2015-06-03
_audit_creation_method
;
Olex2 1.2
(compiled 2015.01.26 svn.r3150 for OlexSys, GUI svn.r4998)
;
_audit_update_record
;
2016-12-13 deposited with the CCDC.
2016-12-22 downloaded from the CCDC.
;
_cell_angle_alpha 90
_cell_angle_beta 93.902(2)
_cell_angle_gamma 90
_cell_formula_units_Z 4
_cell_length_a 20.084(3)
_cell_length_b 12.6011(17)
_cell_length_c 16.863(2)
_cell_measurement_reflns_used 7388
_cell_measurement_temperature 298
_cell_measurement_theta_max 40.2
_cell_measurement_theta_min 3.1
_cell_volume 4257.8(10)
_computing_cell_refinement
;
CrystalClear-SM Expert 2.0 r15 (Rigaku, 2011)
;
_computing_data_collection
;
CrystalClear-SM Expert 2.0 r15 (Rigaku, 2011)
;
_computing_data_reduction
;
CrystalClear-SM Expert 2.0 r15 (Rigaku, 2011)
;
_computing_molecular_graphics 'Olex2 (Dolomanov et al., 2009)'
_computing_publication_material 'Olex2 (Dolomanov et al., 2009)'
_computing_structure_refinement 'ShelXL (Sheldrick, 2008)'
_computing_structure_solution 'ShelXT (Sheldrick, 2015)'
_diffrn_ambient_temperature 298
_diffrn_detector CCD
_diffrn_detector_area_resol_mean 28.5714
_diffrn_measured_fraction_theta_full 0.991
_diffrn_measured_fraction_theta_max 0.991
_diffrn_measurement_details
;
scan:
    Number of images: 246
               Slice: -68.0000 - 55.0000
         Image width: 0.5000
            Exp time: 40.0000
       Rotation axis: Omega
               Omega: 0.0000
               Kappa: 70.0000
                 Phi: 0.0000
                 XTD: 35.0086
              2theta: -35.0172
scan:
    Number of images: 238
               Slice: -68.0000 - 51.0000
         Image width: 0.5000
            Exp time: 40.0000
       Rotation axis: Omega
               Omega: 0.0000
               Kappa: 70.0000
                 Phi: 180.0000
                 XTD: 35.0086
              2theta: -35.0172
scan:
    Number of images: 74
               Slice: -71.0000 - -34.0000
         Image width: 0.5000
            Exp time: 40.0000
       Rotation axis: Omega
               Omega: 0.0000
               Kappa: 0.0000
                 Phi: 180.0000
                 XTD: 35.0086
              2theta: -35.0172
scan:
    Number of images: 66
               Slice: -125.0000 - -92.0000
         Image width: 0.5000
            Exp time: 40.0000
       Rotation axis: Omega
               Omega: 0.0000
               Kappa: 0.0000
                 Phi: 90.0000
                 XTD: 35.0086
              2theta: -35.0172
scan:
    Number of images: 64
               Slice: -38.0000 - -6.0000
         Image width: 0.5000
            Exp time: 40.0000
       Rotation axis: Omega
               Omega: 0.0000
               Kappa: 70.0000
                 Phi: 90.0000
                 XTD: 35.0086
              2theta: -35.0172
;
_diffrn_measurement_device
;
AFC12 (Right): Kappa 3 circle
;
_diffrn_measurement_device_type 'Rigaku Saturn724 (2x2 bin mode)'
_diffrn_measurement_method 'profile data from \w-scans'
_diffrn_measurement_specimen_support Fiber
_diffrn_orient_matrix_type d*Trek
_diffrn_orient_matrix_UB_11 0.004111
_diffrn_orient_matrix_UB_12 -0.046777
_diffrn_orient_matrix_UB_13 0.016900
_diffrn_orient_matrix_UB_21 -0.073455
_diffrn_orient_matrix_UB_22 0.004285
_diffrn_orient_matrix_UB_23 0.029728
_diffrn_orient_matrix_UB_31 -0.021573
_diffrn_orient_matrix_UB_32 -0.024210
_diffrn_orient_matrix_UB_33 -0.049816
_diffrn_radiation_monochromator 'Graphite Monochromator'
_diffrn_radiation_type MoK\a
_diffrn_radiation_wavelength 0.71073
_diffrn_reflns_av_R_equivalents 0.0473
_diffrn_reflns_av_unetI/netI 0.0453
_diffrn_reflns_Laue_measured_fraction_full 0.991
_diffrn_reflns_Laue_measured_fraction_max 0.991
_diffrn_reflns_limit_h_max 23
_diffrn_reflns_limit_h_min -23
_diffrn_reflns_limit_k_max 15
_diffrn_reflns_limit_k_min -13
_diffrn_reflns_limit_l_max 20
_diffrn_reflns_limit_l_min -20
_diffrn_reflns_number 12678
_diffrn_reflns_point_group_measured_fraction_full 0.929
_diffrn_reflns_point_group_measured_fraction_max 0.929
_diffrn_reflns_theta_full 25.049
_diffrn_reflns_theta_max 25.049
_diffrn_reflns_theta_min 3.453
_diffrn_source 'Sealed Tube'
_diffrn_source_current 40.0
_diffrn_source_power 2.0
_diffrn_source_voltage 50.0
_exptl_absorpt_coefficient_mu 1.050
_exptl_absorpt_correction_T_max 1.000
_exptl_absorpt_correction_T_min 0.810
_exptl_absorpt_correction_type multi-scan
_exptl_absorpt_process_details 'ABSCOR (Higashi, 1995)'
_exptl_crystal_colour 'clear yellow'
_exptl_crystal_colour_lustre clear
_exptl_crystal_colour_primary yellow
_exptl_crystal_density_diffrn 1.669
_exptl_crystal_description block
_exptl_crystal_F_000 2172
_exptl_crystal_size_max 0.5
_exptl_crystal_size_mid 0.44
_exptl_crystal_size_min 0.3
_refine_diff_density_max 0.696
_refine_diff_density_min -0.836
_refine_diff_density_rms 0.084
_refine_ls_abs_structure_details
;
 Classical Flack method preferred over Parsons because s.u. lower.
;
_refine_ls_abs_structure_Flack -0.01(3)
_refine_ls_extinction_method none
_refine_ls_goodness_of_fit_ref 1.000
_refine_ls_hydrogen_treatment constr
_refine_ls_matrix_type full
_refine_ls_number_parameters 517
_refine_ls_number_reflns 6982
_refine_ls_number_restraints 2
_refine_ls_restrained_S_all 1.000
_refine_ls_R_factor_all 0.0493
_refine_ls_R_factor_gt 0.0485
_refine_ls_shift/su_max 0.001
_refine_ls_shift/su_mean 0.000
_refine_ls_structure_factor_coef Fsqd
_refine_ls_weighting_details 'w=1/[\s^2^(Fo^2^)+(0.0850P)^2^+5.0000P] where P=(Fo^2^+2Fc^2^)/3'
_refine_ls_weighting_scheme calc
_refine_ls_wR_factor_gt 0.1222
_refine_ls_wR_factor_ref 0.1236
_reflns_Friedel_coverage 0.873
_reflns_Friedel_fraction_full 0.867
_reflns_Friedel_fraction_max 0.867
_reflns_number_gt 6835
_reflns_number_total 6982
_reflns_threshold_expression 'I > 2\s(I)'
_cod_data_source_file c6dt04717c2.cif
_cod_data_source_block cd1331a
_cod_depositor_comments 'Adding full bibliography for 7041555--7041559.cif.'
_cod_database_code 7041556
_shelx_space_group_comment
;
The symmetry employed for this shelxl refinement is uniquely defined
by the following loop, which should always be used as a source of
symmetry information in preference to the above space-group names.
They are only intended as comments.
;
_olex2_refinement_description
;
1. Fixed Uiso
 At 1.2 times of:
  All C(H) groups
 At 1.5 times of:
  All C(H,H,H) groups
2.a Aromatic/amide H refined with riding coordinates:
 C12(H12), C15(H15), C3(H3), C18(H18), C4(H4), C1(H1), C2(H2), C5(H5)
2.b Idealised Me refined as rotating group:
 C10(H10A,H10B,H10C), C9(H9A,H9B,H9C), C6(H6A,H6B,H6C), C14(H14A,H14B,H14C),
 C17(H17A,H17B,H17C), C8(H8A,H8B,H8C), C13(H13A,H13B,H13C), C16(H16A,H16B,H16C),
  C19(H19A,H19B,H19C), C7(H7A,H7B,H7C), C11(H11A,H11B,H11C), C20(H20A,H20B,H20C)
;
_shelx_shelxl_version_number 2014/7
_olex2_submission_special_instructions 'No special instructions were received'

loop_
_space_group_symop_operation_xyz
'x, y, z'
'x, -y, z+1/2'
'x+1/2, y+1/2, z'
'x+1/2, -y+1/2, z+1/2'

loop_
_atom_site_label
_atom_site_type_symbol
_atom_site_fract_x
_atom_site_fract_y
_atom_site_fract_z
_atom_site_U_iso_or_equiv
_atom_site_adp_type
_atom_site_occupancy
_atom_site_site_symmetry_order
_atom_site_calc_flag
_atom_site_refinement_flags_posn
Ru1 Ru 0.50203(3) 0.67013(4) 0.48955(3) 0.04029(17) Uani 1 1 d .
Co1 Co 0.56901(5) 0.47013(8) 0.64742(6) 0.0464(3) Uani 1 1 d .
P2 P 0.56604(11) 0.44298(15) 0.52036(12) 0.0471(4) Uani 1 1 d .
P3 P 0.60875(11) 0.62748(17) 0.63326(12) 0.0495(5) Uani 1 1 d .
P1 P 0.46841(11) 0.53056(17) 0.63744(13) 0.0494(5) Uani 1 1 d .
O10 O 0.5532(3) 0.7609(4) 0.4147(3) 0.0517(12) Uani 1 1 d .
O11 O 0.4472(3) 0.8008(5) 0.5144(4) 0.0517(13) Uani 1 1 d .
O7 O 0.5692(3) 0.7062(5) 0.5800(3) 0.0504(12) Uani 1 1 d .
O4 O 0.5562(3) 0.5381(4) 0.4638(3) 0.0456(11) Uani 1 1 d .
O12 O 0.4333(3) 0.6304(6) 0.4002(4) 0.0582(14) Uani 1 1 d .
O1 O 0.4448(3) 0.5864(5) 0.5607(3) 0.0497(12) Uani 1 1 d .
O5 O 0.5080(4) 0.3583(5) 0.4995(4) 0.0653(16) Uani 1 1 d .
O9 O 0.6807(3) 0.6109(6) 0.5997(5) 0.0678(17) Uani 1 1 d .
O2 O 0.4607(4) 0.6106(6) 0.7099(4) 0.0696(17) Uani 1 1 d .
C12 C 0.6136(4) 0.7458(7) 0.4041(5) 0.0533(18) Uani 1 1 d .
H12 H 0.6338 0.6857 0.4271 0.064 Uiso 1 1 calc R
O3 O 0.4126(4) 0.4471(7) 0.6549(6) 0.084(2) Uani 1 1 d .
O8 O 0.6261(5) 0.6897(6) 0.7137(5) 0.080(2) Uani 1 1 d .
N1 N 0.6498(4) 0.8076(7) 0.3637(5) 0.065(2) Uani 1 1 d .
O6 O 0.6271(4) 0.3796(6) 0.4905(5) 0.075(2) Uani 1 1 d .
N3 N 0.3317(4) 0.6472(8) 0.3379(5) 0.069(2) Uani 1 1 d .
C15 C 0.4723(5) 0.8913(7) 0.5295(5) 0.056(2) Uani 1 1 d .
H15 H 0.5182 0.8998 0.5284 0.067 Uiso 1 1 calc R
C3 C 0.5950(8) 0.3129(9) 0.6698(8) 0.081(3) Uani 1 1 d .
H3 H 0.5916 0.2590 0.6320 0.097 Uiso 1 1 calc R
N2 N 0.4369(5) 0.9710(7) 0.5462(5) 0.070(2) Uani 1 1 d .
C10 C 0.5924(7) 0.7831(10) 0.7371(8) 0.086(3) Uani 1 1 d .
H10A H 0.6096 0.8436 0.7106 0.130 Uiso 1 1 calc GR
H10B H 0.5995 0.7922 0.7936 0.130 Uiso 1 1 calc GR
H10C H 0.5455 0.7762 0.7230 0.130 Uiso 1 1 calc GR
C18 C 0.3834(5) 0.6819(8) 0.3803(6) 0.066(2) Uani 1 1 d .
H18 H 0.3825 0.7522 0.3971 0.079 Uiso 1 1 calc R
C9 C 0.6862(7) 0.4245(12) 0.4631(11) 0.100(5) Uani 1 1 d .
H9A H 0.6749 0.4689 0.4179 0.151 Uiso 1 1 calc GR
H9B H 0.7154 0.3688 0.4481 0.151 Uiso 1 1 calc GR
H9C H 0.7082 0.4662 0.5047 0.151 Uiso 1 1 calc GR
C4 C 0.6477(7) 0.3736(11) 0.6855(8) 0.087(4) Uani 1 1 d .
H4 H 0.6874 0.3678 0.6605 0.104 Uiso 1 1 calc R
C6 C 0.4022(7) 0.6806(11) 0.7066(8) 0.089(4) Uani 1 1 d .
H6A H 0.4018 0.7239 0.6598 0.134 Uiso 1 1 calc GR
H6B H 0.4042 0.7252 0.7529 0.134 Uiso 1 1 calc GR
H6C H 0.3623 0.6384 0.7052 0.134 Uiso 1 1 calc GR
C1 C 0.5689(10) 0.4263(14) 0.7656(7) 0.106(6) Uani 1 1 d .
H1 H 0.5458 0.4620 0.8034 0.127 Uiso 1 1 calc R
C2 C 0.5464(8) 0.3420(12) 0.7180(10) 0.099(5) Uani 1 1 d .
H2 H 0.5046 0.3104 0.7189 0.119 Uiso 1 1 calc R
C14 C 0.6214(8) 0.9021(10) 0.3265(9) 0.096(4) Uani 1 1 d .
H14A H 0.5742 0.9035 0.3326 0.144 Uiso 1 1 calc GR
H14B H 0.6292 0.9017 0.2710 0.144 Uiso 1 1 calc GR
H14C H 0.6418 0.9637 0.3512 0.144 Uiso 1 1 calc GR
C5 C 0.6364(10) 0.4467(10) 0.7436(9) 0.104(6) Uani 1 1 d .
H5 H 0.6657 0.4982 0.7644 0.125 Uiso 1 1 calc R
C17 C 0.3638(6) 0.9597(11) 0.5507(8) 0.085(3) Uani 1 1 d .
H17A H 0.3423 0.9626 0.4982 0.128 Uiso 1 1 calc GR
H17B H 0.3475 1.0164 0.5822 0.128 Uiso 1 1 calc GR
H17C H 0.3542 0.8929 0.5748 0.128 Uiso 1 1 calc GR
C8 C 0.4886(10) 0.3342(13) 0.4191(9) 0.114(6) Uani 1 1 d .
H8A H 0.4956 0.3952 0.3866 0.171 Uiso 1 1 calc GR
H8B H 0.4422 0.3151 0.4145 0.171 Uiso 1 1 calc GR
H8C H 0.5148 0.2760 0.4018 0.171 Uiso 1 1 calc GR
C13 C 0.7191(7) 0.7862(16) 0.3548(10) 0.114(5) Uani 1 1 d .
H13A H 0.7455 0.8450 0.3751 0.171 Uiso 1 1 calc GR
H13B H 0.7261 0.7763 0.2995 0.171 Uiso 1 1 calc GR
H13C H 0.7321 0.7231 0.3837 0.171 Uiso 1 1 calc GR
C16 C 0.4650(8) 1.0770(9) 0.5581(10) 0.101(4) Uani 1 1 d .
H16A H 0.5125 1.0720 0.5678 0.152 Uiso 1 1 calc GR
H16B H 0.4462 1.1098 0.6029 0.152 Uiso 1 1 calc GR
H16C H 0.4547 1.1191 0.5114 0.152 Uiso 1 1 calc GR
C19 C 0.3275(8) 0.5322(12) 0.3199(11) 0.100(4) Uani 1 1 d .
H19A H 0.3707 0.5004 0.3304 0.150 Uiso 1 1 calc GR
H19B H 0.3131 0.5223 0.2650 0.150 Uiso 1 1 calc GR
H19C H 0.2962 0.4994 0.3528 0.150 Uiso 1 1 calc GR
C7 C 0.3777(8) 0.3833(12) 0.5926(12) 0.116(6) Uani 1 1 d .
H7A H 0.3855 0.4125 0.5416 0.174 Uiso 1 1 calc GR
H7B H 0.3307 0.3838 0.5998 0.174 Uiso 1 1 calc GR
H7C H 0.3939 0.3117 0.5957 0.174 Uiso 1 1 calc GR
C11 C 0.7268(7) 0.6963(12) 0.5911(11) 0.096(4) Uani 1 1 d .
H11A H 0.7067 0.7489 0.5560 0.145 Uiso 1 1 calc GR
H11B H 0.7665 0.6696 0.5695 0.145 Uiso 1 1 calc GR
H11C H 0.7381 0.7276 0.6422 0.145 Uiso 1 1 calc GR
C20 C 0.2732(9) 0.7068(17) 0.3170(14) 0.131(7) Uani 1 1 d .
H20A H 0.2449 0.7070 0.3607 0.197 Uiso 1 1 calc GR
H20B H 0.2497 0.6754 0.2714 0.197 Uiso 1 1 calc GR
H20C H 0.2853 0.7784 0.3048 0.197 Uiso 1 1 calc GR
S1 S 0.6774(2) 1.0062(3) 0.5906(3) 0.1016(10) Uani 1 1 d .
S2 S 0.8396(2) 0.5508(5) 0.3133(3) 0.1201(15) Uani 1 1 d .
O14 O 0.7238(8) 0.9711(14) 0.6496(8) 0.148(5) Uani 1 1 d .
O16 O 0.8045(11) 0.4743(15) 0.3513(12) 0.181(8) Uani 1 1 d .
O18 O 0.8140(6) 0.5967(17) 0.2398(9) 0.156(6) Uani 1 1 d .
F1 F 0.6778(14) 1.1485(17) 0.4831(13) 0.257(13) Uani 1 1 d .
O17 O 0.8636(11) 0.6399(12) 0.3662(12) 0.178(7) Uani 1 1 d .
O13 O 0.6610(19) 0.9353(12) 0.5296(12) 0.287(18) Uani 1 1 d .
O15 O 0.6203(9) 1.0608(18) 0.6208(12) 0.174(7) Uani 1 1 d .
C21 C 0.7215(12) 1.1091(16) 0.5427(15) 0.131(6) Uani 1 1 d .
F4 F 0.9548(5) 0.5470(12) 0.2526(9) 0.153(5) Uani 1 1 d .
F6 F 0.9459(11) 0.452(2) 0.3569(11) 0.253(12) Uani 1 1 d .
C22 C 0.9182(9) 0.4972(17) 0.2982(11) 0.119(6) Uani 1 1 d .
F2 F 0.7358(12) 1.1850(14) 0.584(2) 0.262(13) Uani 1 1 d .
F5 F 0.9016(19) 0.4047(18) 0.2485(17) 0.338(19) Uani 1 1 d .
F3 F 0.7734(12) 1.075(2) 0.5102(15) 0.308(17) Uani 1 1 d .

loop_
_atom_site_aniso_label
_atom_site_aniso_U_11
_atom_site_aniso_U_22
_atom_site_aniso_U_33
_atom_site_aniso_U_23
_atom_site_aniso_U_13
_atom_site_aniso_U_12
Ru1 0.0425(3) 0.0406(3) 0.0370(3) 0.0013(2) -0.00277(18) 0.0016(2)
Co1 0.0527(6) 0.0450(5) 0.0410(5) 0.0050(4) 0.0002(4) 0.0064(4)
P2 0.0572(11) 0.0393(9) 0.0454(10) 0.0011(8) 0.0081(8) 0.0056(8)
P3 0.0504(11) 0.0473(11) 0.0484(11) -0.0003(8) -0.0135(8) 0.0014(9)
P1 0.0510(11) 0.0506(11) 0.0471(11) 0.0060(8) 0.0079(8) 0.0008(8)
O10 0.055(3) 0.048(3) 0.051(3) 0.008(2) 0.001(2) -0.002(2)
O11 0.049(3) 0.053(3) 0.053(3) 0.003(3) 0.001(2) 0.010(2)
O7 0.052(3) 0.047(3) 0.050(3) 0.003(2) -0.014(2) -0.001(2)
O4 0.058(3) 0.042(3) 0.037(3) -0.003(2) 0.005(2) 0.005(2)
O12 0.054(3) 0.068(4) 0.050(3) -0.002(3) -0.012(2) 0.000(3)
O1 0.043(3) 0.061(3) 0.045(3) 0.005(2) 0.000(2) 0.001(2)
O5 0.091(5) 0.054(3) 0.051(4) -0.006(3) 0.003(3) -0.013(4)
O9 0.052(3) 0.066(4) 0.086(5) -0.001(3) -0.001(3) 0.000(3)
O2 0.085(5) 0.072(4) 0.052(3) -0.006(3) 0.005(3) 0.020(3)
C12 0.059(5) 0.049(4) 0.052(4) -0.006(3) 0.006(3) -0.004(4)
O3 0.062(4) 0.084(5) 0.105(6) 0.036(4) 0.013(4) -0.012(4)
O8 0.104(6) 0.065(4) 0.064(4) -0.020(3) -0.038(4) 0.012(4)
N1 0.072(5) 0.062(4) 0.061(5) -0.011(4) 0.019(4) -0.015(4)
O6 0.085(5) 0.060(4) 0.085(5) 0.011(3) 0.031(4) 0.026(3)
N3 0.054(4) 0.085(5) 0.064(5) 0.002(4) -0.016(4) -0.007(4)
C15 0.063(5) 0.049(5) 0.054(5) -0.004(3) -0.006(4) 0.015(4)
C3 0.109(10) 0.055(5) 0.075(7) 0.006(5) -0.015(6) 0.023(6)
N2 0.086(6) 0.055(4) 0.068(5) -0.006(3) 0.000(4) 0.019(4)
C10 0.108(9) 0.081(8) 0.069(7) -0.024(6) 0.000(6) 0.001(7)
C18 0.068(6) 0.060(5) 0.065(6) -0.002(4) -0.024(5) -0.001(4)
C9 0.079(8) 0.087(8) 0.141(13) 0.015(8) 0.047(8) 0.015(6)
C4 0.085(8) 0.094(9) 0.081(8) 0.030(7) 0.003(6) 0.041(7)
C6 0.103(9) 0.092(8) 0.076(8) 0.005(6) 0.029(7) 0.039(7)
C1 0.162(15) 0.109(11) 0.050(6) 0.032(7) 0.025(8) 0.072(11)
C2 0.099(10) 0.093(9) 0.105(11) 0.059(9) -0.012(8) -0.006(7)
C14 0.122(11) 0.077(7) 0.090(8) 0.021(6) 0.024(8) -0.023(7)
C5 0.159(15) 0.068(7) 0.075(8) 0.021(6) -0.066(9) 0.008(8)
C17 0.071(7) 0.099(9) 0.087(8) -0.005(6) 0.011(6) 0.032(6)
C8 0.159(16) 0.114(11) 0.066(8) -0.019(7) -0.008(8) -0.063(11)
C13 0.089(9) 0.141(13) 0.117(12) -0.008(10) 0.043(9) -0.038(9)
C16 0.128(12) 0.050(6) 0.124(12) -0.017(6) 0.000(9) 0.005(6)
C19 0.095(9) 0.094(9) 0.111(11) -0.026(8) -0.003(8) -0.014(7)
C7 0.092(9) 0.079(8) 0.183(17) -0.041(9) 0.045(10) -0.039(7)
C11 0.071(7) 0.090(8) 0.128(12) -0.010(8) 0.003(7) -0.010(6)
C20 0.086(9) 0.133(13) 0.166(18) -0.030(13) -0.058(11) 0.028(10)
S1 0.115(3) 0.094(2) 0.094(2) 0.0095(18) -0.0098(19) 0.007(2)
S2 0.086(2) 0.158(4) 0.118(3) 0.043(3) 0.024(2) -0.006(2)
O14 0.143(11) 0.204(15) 0.093(8) 0.024(8) -0.024(7) 0.021(10)
O16 0.218(17) 0.176(15) 0.163(14) -0.016(11) 0.110(13) -0.083(13)
O18 0.098(8) 0.238(18) 0.132(10) 0.061(11) 0.002(7) 0.033(9)
F1 0.37(3) 0.193(16) 0.210(19) 0.102(15) 0.03(2) 0.12(2)
O17 0.24(2) 0.107(9) 0.179(16) -0.035(10) -0.017(14) -0.031(12)
O13 0.59(5) 0.093(9) 0.156(16) -0.032(10) -0.12(2) -0.046(18)
O15 0.136(12) 0.211(17) 0.177(16) 0.010(13) 0.024(11) 0.064(12)
C21 0.135(15) 0.098(12) 0.163(18) 0.005(12) 0.031(14) 0.032(11)
F4 0.105(7) 0.188(12) 0.169(11) 0.050(9) 0.041(7) 0.008(7)
F6 0.252(19) 0.36(3) 0.151(13) 0.106(16) 0.012(12) 0.17(2)
C22 0.114(12) 0.147(15) 0.098(11) 0.058(11) 0.017(9) 0.028(11)
F2 0.23(2) 0.123(11) 0.43(4) -0.061(17) 0.01(2) -0.036(12)
F5 0.59(5) 0.189(18) 0.27(3) -0.039(17) 0.26(3) 0.03(2)
F3 0.28(2) 0.36(3) 0.31(3) 0.19(2) 0.21(2) 0.18(2)

loop_
_atom_type_symbol
_atom_type_description
_atom_type_scat_dispersion_real
_atom_type_scat_dispersion_imag
_atom_type_scat_source
C C 0.0033 0.0016 'International Tables Vol C Tables 4.2.6.8 and 6.1.1.4'
H H 0.0000 0.0000 'International Tables Vol C Tables 4.2.6.8 and 6.1.1.4'
N N 0.0061 0.0033 'International Tables Vol C Tables 4.2.6.8 and 6.1.1.4'
O O 0.0106 0.0060 'International Tables Vol C Tables 4.2.6.8 and 6.1.1.4'
F F 0.0171 0.0103 'International Tables Vol C Tables 4.2.6.8 and 6.1.1.4'
P P 0.1023 0.0942 'International Tables Vol C Tables 4.2.6.8 and 6.1.1.4'
Co Co 0.3494 0.9721 'International Tables Vol C Tables 4.2.6.8 and 6.1.1.4'
Ru Ru -1.2594 0.8363 'International Tables Vol C Tables 4.2.6.8 and 6.1.1.4'
S S 0.1246 0.1234 'International Tables Vol C Tables 4.2.6.8 and 6.1.1.4'

loop_
_geom_angle_atom_site_label_1
_geom_angle_atom_site_label_2
_geom_angle_atom_site_label_3
_geom_angle
O10 Ru1 O11 88.6(2)
O10 Ru1 O4 91.6(2)
O10 Ru1 O12 91.4(3)
O11 Ru1 O4 179.3(3)
O7 Ru1 O10 90.2(2)
O7 Ru1 O11 90.3(2)
O7 Ru1 O4 90.3(2)
O7 Ru1 O12 178.4(3)
O12 Ru1 O11 90.1(3)
O12 Ru1 O4 89.2(2)
O1 Ru1 O10 175.5(2)
O1 Ru1 O11 87.9(2)
O1 Ru1 O7 92.7(2)
O1 Ru1 O4 91.9(2)
O1 Ru1 O12 85.8(2)
P3 Co1 P2 91.21(9)
P1 Co1 P2 90.92(9)
P1 Co1 P3 91.06(9)
C3 Co1 P2 91.1(4)
C3 Co1 P3 143.8(5)
C3 Co1 P1 125.0(5)
C4 Co1 P2 100.6(4)
C4 Co1 P3 107.2(5)
C4 Co1 P1 158.1(4)
C4 Co1 C3 37.2(6)
C4 Co1 C1 66.0(5)
C4 Co1 C2 63.6(6)
C1 Co1 P2 155.4(5)
C1 Co1 P3 112.1(6)
C1 Co1 P1 96.2(5)
C1 Co1 C3 65.6(6)
C1 Co1 C2 39.2(7)
C2 Co1 P2 116.9(6)
C2 Co1 P3 151.2(5)
C2 Co1 P1 94.5(5)
C2 Co1 C3 38.3(6)
C5 Co1 P2 136.7(6)
C5 Co1 P3 89.5(4)
C5 Co1 P1 132.4(6)
C5 Co1 C3 65.0(5)
C5 Co1 C4 39.0(6)
C5 Co1 C1 41.2(7)
C5 Co1 C2 66.1(7)
O4 P2 Co1 119.0(2)
O4 P2 O5 108.8(4)
O4 P2 O6 105.5(3)
O5 P2 Co1 107.1(3)
O6 P2 Co1 115.3(3)
O6 P2 O5 99.3(4)
O7 P3 Co1 118.8(2)
O7 P3 O9 108.9(4)
O7 P3 O8 104.9(4)
O9 P3 Co1 105.6(3)
O8 P3 Co1 115.0(4)
O8 P3 O9 102.5(5)
O1 P1 Co1 117.8(2)
O1 P1 O2 108.5(4)
O1 P1 O3 106.4(4)
O2 P1 Co1 107.6(3)
O3 P1 Co1 115.1(3)
O3 P1 O2 99.8(5)
C12 O10 Ru1 122.5(5)
C15 O11 Ru1 123.7(6)
P3 O7 Ru1 126.4(4)
P2 O4 Ru1 123.4(3)
C18 O12 Ru1 125.0(7)
P1 O1 Ru1 126.2(3)
C8 O5 P2 120.1(8)
C11 O9 P3 122.8(8)
C6 O2 P1 118.0(8)
O10 C12 H12 117.7
O10 C12 N1 124.6(9)
N1 C12 H12 117.7
C7 O3 P1 122.9(9)
C10 O8 P3 124.4(7)
C12 N1 C14 120.4(10)
C12 N1 C13 121.8(12)
C13 N1 C14 117.8(11)
C9 O6 P2 126.0(8)
C18 N3 C19 118.3(10)
C18 N3 C20 125.2(12)
C20 N3 C19 115.7(12)
O11 C15 H15 118.8
O11 C15 N2 122.3(9)
N2 C15 H15 118.8
Co1 C3 H3 124.5
C4 C3 Co1 70.8(7)
C4 C3 H3 125.6
C4 C3 C2 108.8(13)
C2 C3 Co1 70.7(7)
C2 C3 H3 125.6
C15 N2 C17 120.4(10)
C15 N2 C16 122.5(11)
C16 N2 C17 117.1(10)
O8 C10 H10A 109.5
O8 C10 H10B 109.5
O8 C10 H10C 109.5
H10A C10 H10B 109.5
H10A C10 H10C 109.5
H10B C10 H10C 109.5
O12 C18 N3 125.7(10)
O12 C18 H18 117.2
N3 C18 H18 117.2
O6 C9 H9A 109.5
O6 C9 H9B 109.5
O6 C9 H9C 109.5
H9A C9 H9B 109.5
H9A C9 H9C 109.5
H9B C9 H9C 109.5
Co1 C4 H4 124.6
C3 C4 Co1 72.0(7)
C3 C4 H4 124.4
C3 C4 C5 111.2(14)
C5 C4 Co1 70.5(7)
C5 C4 H4 124.4
O2 C6 H6A 109.5
O2 C6 H6B 109.5
O2 C6 H6C 109.5
H6A C6 H6B 109.5
H6A C6 H6C 109.5
H6B C6 H6C 109.5
Co1 C1 H1 124.4
C2 C1 Co1 70.7(7)
C2 C1 H1 127.4
C2 C1 C5 105.2(13)
C5 C1 Co1 69.2(6)
C5 C1 H1 127.4
Co1 C2 H2 125.2
C3 C2 Co1 70.9(7)
C3 C2 C1 109.4(14)
C3 C2 H2 125.3
C1 C2 Co1 70.2(7)
C1 C2 H2 125.3
N1 C14 H14A 109.5
N1 C14 H14B 109.5
N1 C14 H14C 109.5
H14A C14 H14B 109.5
H14A C14 H14C 109.5
H14B C14 H14C 109.5
Co1 C5 H5 124.2
C4 C5 Co1 70.5(7)
C4 C5 C1 105.5(13)
C4 C5 H5 127.3
C1 C5 Co1 69.6(7)
C1 C5 H5 127.3
N2 C17 H17A 109.5
N2 C17 H17B 109.5
N2 C17 H17C 109.5
H17A C17 H17B 109.5
H17A C17 H17C 109.5
H17B C17 H17C 109.5
O5 C8 H8A 109.5
O5 C8 H8B 109.5
O5 C8 H8C 109.5
H8A C8 H8B 109.5
H8A C8 H8C 109.5
H8B C8 H8C 109.5
N1 C13 H13A 109.5
N1 C13 H13B 109.5
N1 C13 H13C 109.5
H13A C13 H13B 109.5
H13A C13 H13C 109.5
H13B C13 H13C 109.5
N2 C16 H16A 109.5
N2 C16 H16B 109.5
N2 C16 H16C 109.5
H16A C16 H16B 109.5
H16A C16 H16C 109.5
H16B C16 H16C 109.5
N3 C19 H19A 109.5
N3 C19 H19B 109.5
N3 C19 H19C 109.5
H19A C19 H19B 109.5
H19A C19 H19C 109.5
H19B C19 H19C 109.5
O3 C7 H7A 109.5
O3 C7 H7B 109.5
O3 C7 H7C 109.5
H7A C7 H7B 109.5
H7A C7 H7C 109.5
H7B C7 H7C 109.5
O9 C11 H11A 109.5
O9 C11 H11B 109.5
O9 C11 H11C 109.5
H11A C11 H11B 109.5
H11A C11 H11C 109.5
H11B C11 H11C 109.5
N3 C20 H20A 109.5
N3 C20 H20B 109.5
N3 C20 H20C 109.5
H20A C20 H20B 109.5
H20A C20 H20C 109.5
H20B C20 H20C 109.5
O14 S1 O15 113.9(11)
O14 S1 C21 103.0(11)
O13 S1 O14 116.1(13)
O13 S1 O15 114.3(19)
O13 S1 C21 103.4(15)
O15 S1 C21 103.9(11)
O16 S2 O18 121.3(13)
O16 S2 O17 113.8(12)
O16 S2 C22 107.0(12)
O18 S2 O17 107.1(13)
O18 S2 C22 107.8(8)
O17 S2 C22 96.9(13)
F1 C21 S1 106.1(19)
F2 C21 S1 115(2)
F2 C21 F1 104.4(19)
F2 C21 F3 110(3)
F3 C21 S1 112.8(17)
F3 C21 F1 108(2)
F4 C22 S2 117.6(12)
F4 C22 F5 99.6(18)
F6 C22 S2 114.9(14)
F6 C22 F4 118(2)
F6 C22 F5 99(2)
F5 C22 S2 102.6(19)

loop_
_geom_bond_atom_site_label_1
_geom_bond_atom_site_label_2
_geom_bond_distance
Ru1 O10 2.033(6)
Ru1 O11 2.041(6)
Ru1 O7 2.019(5)
Ru1 O4 2.050(5)
Ru1 O12 2.036(6)
Ru1 O1 2.016(6)
Co1 P2 2.167(2)
Co1 P3 2.157(2)
Co1 P1 2.155(2)
Co1 C3 2.077(10)
Co1 C4 2.062(10)
Co1 C1 2.068(11)
Co1 C2 2.074(11)
Co1 C5 2.062(11)
P2 O4 1.536(6)
P2 O5 1.602(7)
P2 O6 1.575(6)
P3 O7 1.524(6)
P3 O9 1.602(7)
P3 O8 1.585(7)
P1 O1 1.521(6)
P1 O2 1.599(7)
P1 O3 1.580(7)
O10 C12 1.254(10)
O11 C15 1.265(11)
O12 C18 1.221(12)
O5 C8 1.417(15)
O9 C11 1.433(15)
O2 C6 1.468(14)
C12 H12 0.9300
C12 N1 1.291(12)
O3 C7 1.463(19)
O8 C10 1.426(15)
N1 C14 1.445(17)
N1 C13 1.436(18)
O6 C9 1.420(14)
N3 C18 1.297(13)
N3 C19 1.481(16)
N3 C20 1.419(18)
C15 H15 0.9300
C15 N2 1.273(12)
C3 H3 0.9300
C3 C4 1.32(2)
C3 C2 1.36(2)
N2 C17 1.483(16)
N2 C16 1.458(16)
C10 H10A 0.9600
C10 H10B 0.9600
C10 H10C 0.9600
C18 H18 0.9300
C9 H9A 0.9600
C9 H9B 0.9600
C9 H9C 0.9600
C4 H4 0.9300
C4 C5 1.37(2)
C6 H6A 0.9600
C6 H6B 0.9600
C6 H6C 0.9600
C1 H1 0.9300
C1 C2 1.39(2)
C1 C5 1.45(3)
C2 H2 0.9300
C14 H14A 0.9600
C14 H14B 0.9600
C14 H14C 0.9600
C5 H5 0.9300
C17 H17A 0.9600
C17 H17B 0.9600
C17 H17C 0.9600
C8 H8A 0.9600
C8 H8B 0.9600
C8 H8C 0.9600
C13 H13A 0.9600
C13 H13B 0.9600
C13 H13C 0.9600
C16 H16A 0.9600
C16 H16B 0.9600
C16 H16C 0.9600
C19 H19A 0.9600
C19 H19B 0.9600
C19 H19C 0.9600
C7 H7A 0.9600
C7 H7B 0.9600
C7 H7C 0.9600
C11 H11A 0.9600
C11 H11B 0.9600
C11 H11C 0.9600
C20 H20A 0.9600
C20 H20B 0.9600
C20 H20C 0.9600
S1 O14 1.388(14)
S1 O13 1.385(14)
S1 O15 1.458(17)
S1 C21 1.79(2)
S2 O16 1.377(14)
S2 O18 1.432(14)
S2 O17 1.493(15)
S2 C22 1.750(18)
F1 C21 1.38(3)
C21 F2 1.20(3)
C21 F3 1.28(2)
F4 C22 1.267(19)
F6 C22 1.241(19)
C22 F5 1.46(3)

loop_
_geom_torsion_atom_site_label_1
_geom_torsion_atom_site_label_2
_geom_torsion_atom_site_label_3
_geom_torsion_atom_site_label_4
_geom_torsion
Ru1 O10 C12 N1 -172.6(7)
Ru1 O11 C15 N2 -178.7(7)
Ru1 O12 C18 N3 -162.4(9)
Co1 P2 O4 Ru1 -31.3(5)
Co1 P2 O5 C8 172.3(11)
Co1 P2 O6 C9 -93.1(12)
Co1 P3 O7 Ru1 -24.4(6)
Co1 P3 O9 C11 -172.4(10)
Co1 P3 O8 C10 -113.9(10)
Co1 P1 O1 Ru1 -30.6(5)
Co1 P1 O2 C6 166.3(8)
Co1 P1 O3 C7 -92.5(11)
Co1 C3 C4 C5 59.9(8)
Co1 C3 C2 C1 -59.9(8)
Co1 C4 C5 C1 61.3(7)
Co1 C1 C2 C3 60.3(9)
Co1 C1 C5 C4 -61.9(7)
O10 C12 N1 C14 -0.1(15)
O10 C12 N1 C13 179.2(11)
O11 C15 N2 C17 1.6(15)
O11 C15 N2 C16 -175.5(11)
O7 P3 O9 C11 59.0(11)
O7 P3 O8 C10 18.5(11)
O4 P2 O5 C8 42.5(13)
O4 P2 O6 C9 40.2(12)
O1 P1 O2 C6 37.8(9)
O1 P1 O3 C7 40.0(11)
O5 P2 O4 Ru1 91.6(5)
O5 P2 O6 C9 152.9(12)
O9 P3 O7 Ru1 96.4(5)
O9 P3 O8 C10 132.1(10)
O2 P1 O1 Ru1 91.9(5)
O2 P1 O3 C7 152.7(11)
O3 P1 O1 Ru1 -161.5(5)
O3 P1 O2 C6 -73.3(9)
O8 P3 O7 Ru1 -154.5(5)
O8 P3 O9 C11 -51.7(11)
O6 P2 O4 Ru1 -162.6(5)
O6 P2 O5 C8 -67.5(12)
C3 C4 C5 Co1 -60.8(9)
C3 C4 C5 C1 0.5(12)
C4 C3 C2 Co1 60.8(8)
C4 C3 C2 C1 1.0(14)
C2 C3 C4 Co1 -60.8(8)
C2 C3 C4 C5 -0.9(13)
C2 C1 C5 Co1 62.0(8)
C2 C1 C5 C4 0.1(12)
C5 C1 C2 Co1 -61.0(7)
C5 C1 C2 C3 -0.7(13)
C19 N3 C18 O12 8.5(19)
C20 N3 C18 O12 178.1(16)
O14 S1 C21 F1 -179.6(16)
O14 S1 C21 F2 -65(2)
O14 S1 C21 F3 63(3)
O16 S2 C22 F4 168.5(19)
O16 S2 C22 F6 -46(3)
O16 S2 C22 F5 60.5(16)
O18 S2 C22 F4 36(2)
O18 S2 C22 F6 -178(2)
O18 S2 C22 F5 -71.5(16)
O17 S2 C22 F4 -74(2)
O17 S2 C22 F6 71(2)
O17 S2 C22 F5 178.0(15)
O13 S1 C21 F1 59(2)
O13 S1 C21 F2 174(2)
O13 S1 C21 F3 -59(3)
O15 S1 C21 F1 -60.5(19)
O15 S1 C21 F2 54(2)
O15 S1 C21 F3 -178(2)
